data_2108717
loop_
_publ_author_name
'Olejniczak, Anna'
'Katrusiak, Anna'
'Podsiad\/lo, Marcin'
'Katrusiak, Andrzej'

_publ_section_title
;
 Crystal design by CH&#x00B7;&#x00B7;&#x00B7;N and
 N&#x00B7;&#x00B7;&#x00B7;N interactions: high-pressure structures of
 high-nitrogen-content azido-triazolopyridazines compounds
;
_journal_coeditor_code DK5103SUP1
_journal_issue 6
_journal_name_full 'Acta Crystallographica Section B'
_journal_page_first
;
;
_journal_paper_doi 10.1107/S2052520620014493
_journal_volume 76
_journal_year 2020
_chemical_formula_moiety 'C6 H5 N7, 0.4(O)'
_chemical_formula_sum 'C6 H5 N7 O0.4'
_chemical_formula_weight 181.57
_chemical_name_systematic 3-methyl-6-azido-1,2,4-triazolo[4,3-b]pyridazine
_space_group_crystal_system tetragonal
_space_group_IT_number 88
_space_group_name_Hall '-I 4ad'
_space_group_name_H-M_alt 'I 41/a :2'
_atom_sites_solution_hydrogens geom
_atom_sites_solution_primary direct
_audit_creation_date 2018-10-29
_audit_creation_method
;
Olex2 1.2
(compiled 2018.05.29 svn.r3508 for OlexSys, GUI svn.r5506)
;
_cell_angle_alpha 90
_cell_angle_beta 90
_cell_angle_gamma 90
_cell_formula_units_Z 16
_cell_length_a 28.0757(5)
_cell_length_b 28.0757(5)
_cell_length_c 4.04859(12)
_cell_measurement_reflns_used 2268
_cell_measurement_temperature 100.0(1)
_cell_measurement_theta_max 76.2530
_cell_measurement_theta_min 3.1440
_cell_volume 3191.28(12)
_computing_cell_refinement
;
CrysAlisPro, Agilent Technologies,
Version 1.171.37.31 (release 14-01-2014 CrysAlis171 .NET)
(compiled Jan 14 2014,18:38:05)
;
_computing_data_collection
;
CrysAlisPro, Agilent Technologies,
Version 1.171.37.31 (release 14-01-2014 CrysAlis171 .NET)
(compiled Jan 14 2014,18:38:05)
;
_computing_data_reduction
;
CrysAlisPro, Agilent Technologies,
Version 1.171.37.31 (release 14-01-2014 CrysAlis171 .NET)
(compiled Jan 14 2014,18:38:05)
;
_computing_molecular_graphics 'Olex2 1.3 (Dolomanov et al., 2009)'
_computing_publication_material 'Olex2 1.3 (Dolomanov et al., 2009)'
_computing_structure_refinement 'ShelXL (Sheldrick, 2015)'
_computing_structure_solution 'ShelXT (Sheldrick, 2015)'
_diffrn_ambient_environment N~2~
_diffrn_ambient_temperature 100.0(1)
_diffrn_detector 'CCD plate'
_diffrn_detector_area_resol_mean 10.5357
_diffrn_detector_type Atlas
_diffrn_measured_fraction_theta_full 0.999
_diffrn_measured_fraction_theta_max 0.986
_diffrn_measurement_details
;
#__ type_ start__ end____ width___ exp.time_
  1 omega   58.00   84.00   1.0000    7.0000
omega____ theta____ kappa____ phi______ frames
    -       40.7129 -125.0000 -180.0000 26

#__ type_ start__ end____ width___ exp.time_
  2 omega   16.00  109.00   1.0000    7.0000
omega____ theta____ kappa____ phi______ frames
    -       40.7129   37.0000   60.0000 93

#__ type_ start__ end____ width___ exp.time_
  3 omega   42.00   69.00   1.0000   20.0000
omega____ theta____ kappa____ phi______ frames
    -      113.0000  -30.0000 -150.0000 27

#__ type_ start__ end____ width___ exp.time_
  4 omega   37.00   69.00   1.0000   20.0000
omega____ theta____ kappa____ phi______ frames
    -      113.0000  -30.0000  -90.0000 32

#__ type_ start__ end____ width___ exp.time_
  5 omega   38.00   73.00   1.0000   20.0000
omega____ theta____ kappa____ phi______ frames
    -      113.0000  -45.0000 -180.0000 35

#__ type_ start__ end____ width___ exp.time_
  6 omega   37.00   67.00   1.0000   20.0000
omega____ theta____ kappa____ phi______ frames
    -      113.0000  -30.0000  -60.0000 30

#__ type_ start__ end____ width___ exp.time_
  7 omega   36.00   67.00   1.0000   20.0000
omega____ theta____ kappa____ phi______ frames
    -      113.0000  -30.0000  120.0000 31

#__ type_ start__ end____ width___ exp.time_
  8 omega   35.00   69.00   1.0000   20.0000
omega____ theta____ kappa____ phi______ frames
    -      113.0000  -30.0000 -120.0000 34

#__ type_ start__ end____ width___ exp.time_
  9 omega   74.00  109.00   1.0000   20.0000
omega____ theta____ kappa____ phi______ frames
    -      113.0000  -94.0000   90.0000 35

#__ type_ start__ end____ width___ exp.time_
 10 omega   80.00  141.00   1.0000   20.0000
omega____ theta____ kappa____ phi______ frames
    -      113.0000  -61.0000    0.0000 61

#__ type_ start__ end____ width___ exp.time_
 11 omega   43.00   68.00   1.0000   20.0000
omega____ theta____ kappa____ phi______ frames
    -      113.0000  -61.0000    0.0000 25
;
_diffrn_measurement_device 'four-circle diffractometer'
_diffrn_measurement_device_type 'SuperNova, Single source at offset, Atlas'
_diffrn_measurement_method '\w scans'
_diffrn_orient_matrix_UB_11 -0.0198112000
_diffrn_orient_matrix_UB_12 -0.0501379000
_diffrn_orient_matrix_UB_13 -0.0709460000
_diffrn_orient_matrix_UB_21 0.0499191000
_diffrn_orient_matrix_UB_22 -0.0213453000
_diffrn_orient_matrix_UB_23 0.0556231000
_diffrn_orient_matrix_UB_31 -0.0113032000
_diffrn_orient_matrix_UB_32 -0.0064364000
_diffrn_orient_matrix_UB_33 0.3696066000
_diffrn_radiation_monochromator mirror
_diffrn_radiation_probe x-ray
_diffrn_radiation_type 'Cu K\a'
_diffrn_radiation_wavelength 1.54184
_diffrn_reflns_av_R_equivalents 0.0127
_diffrn_reflns_av_unetI/netI 0.0136
_diffrn_reflns_Laue_measured_fraction_full 0.999
_diffrn_reflns_Laue_measured_fraction_max 0.986
_diffrn_reflns_limit_h_max 29
_diffrn_reflns_limit_h_min -35
_diffrn_reflns_limit_k_max 33
_diffrn_reflns_limit_k_min -33
_diffrn_reflns_limit_l_max 5
_diffrn_reflns_limit_l_min -2
_diffrn_reflns_number 3568
_diffrn_reflns_point_group_measured_fraction_full 0.999
_diffrn_reflns_point_group_measured_fraction_max 0.986
_diffrn_reflns_theta_full 67.684
_diffrn_reflns_theta_max 76.412
_diffrn_reflns_theta_min 3.148
_diffrn_source 'sealed X-ray tube'
_diffrn_source_type 'SuperNova (Cu) X-ray Source'
_exptl_absorpt_coefficient_mu 0.940
_exptl_absorpt_correction_T_max 1.00000
_exptl_absorpt_correction_T_min 0.92582
_exptl_absorpt_correction_type multi-scan
_exptl_absorpt_process_details
;
CrysAlisPro, Agilent Technologies,
Version 1.171.37.31 (release 14-01-2014 CrysAlis171 .NET)
(compiled Jan 14 2014,18:38:05)
Empirical absorption correction using spherical harmonics,
 implemented in SCALE3 ABSPACK scaling algorithm.
;
_exptl_crystal_colour colorless
_exptl_crystal_density_diffrn 1.512
_exptl_crystal_description plate
_exptl_crystal_F_000 1491
_exptl_crystal_size_max 0.39
_exptl_crystal_size_mid 0.29
_exptl_crystal_size_min 0.12
_refine_diff_density_max 0.196
_refine_diff_density_min -0.184
_refine_diff_density_rms 0.035
_refine_ls_extinction_method none
_refine_ls_goodness_of_fit_ref 1.048
_refine_ls_hydrogen_treatment constr
_refine_ls_matrix_type full
_refine_ls_number_parameters 128
_refine_ls_number_reflns 1644
_refine_ls_number_restraints 0
_refine_ls_restrained_S_all 1.048
_refine_ls_R_factor_all 0.0368
_refine_ls_R_factor_gt 0.0353
_refine_ls_shift/su_max 0.001
_refine_ls_shift/su_mean 0.000
_refine_ls_structure_factor_coef Fsqd
_refine_ls_weighting_details 'w=1/[\s^2^(Fo^2^)+(0.0530P)^2^+1.9391P] where P=(Fo^2^+2Fc^2^)/3'
_refine_ls_weighting_scheme calc
_refine_ls_wR_factor_gt 0.0965
_refine_ls_wR_factor_ref 0.0980
_reflns_Friedel_coverage 0.000
_reflns_number_gt 1545
_reflns_number_total 1644
_reflns_threshold_expression 'I > 2\s(I)'
_cod_data_source_file dk5103sup1.cif
_cod_data_source_block C6H5N7.H2Oat100K
_cod_original_cell_volume 3191.28(14)
_cod_original_sg_symbol_H-M 'I 41/a'
_cod_original_formula_sum 'C6 H5 N7 O0.40'
_cod_database_code 2108717
_shelx_shelxl_version_number 2014/7
_chemical_oxdiff_formula 'C6 H5 N7'
_shelx_space_group_comment
;
The symmetry employed for this shelxl refinement is uniquely defined
by the following loop, which should always be used as a source of
symmetry information in preference to the above space-group names.
They are only intended as comments.
;
_reflns_odcompleteness_completeness 98.54
_reflns_odcompleteness_iscentric 1
_reflns_odcompleteness_theta 76.22
_olex2_refinement_description
;
1. Fixed Uiso
 At 1.2 times of:
  All C(H) groups
 At 1.5 times of:
  All C(H,H,H) groups
2. Others
 Fixed Sof: O1(0.4)
3.a Aromatic/amide H refined with riding coordinates:
 C8(H8), C7(H7)
3.b Idealised Me refined as rotating group:
 C13(H13A,H13B,H13C)
;
_olex2_submission_special_instructions 'No special instructions were received'

loop_
_space_group_symop_operation_xyz
'x, y, z'
'-y+3/4, x+1/4, z+1/4'
'-x, -y+1/2, z'
'y+1/4, -x+1/4, z+1/4'
'x+1/2, y+1/2, z+1/2'
'-y+5/4, x+3/4, z+3/4'
'-x+1/2, -y+1, z+1/2'
'y+3/4, -x+3/4, z+3/4'
'-x, -y, -z'
'y-3/4, -x-1/4, -z-1/4'
'x, y-1/2, -z'
'-y-1/4, x-1/4, -z-1/4'
'-x+1/2, -y+1/2, -z+1/2'
'y-1/4, -x+1/4, -z+1/4'
'x+1/2, y, -z+1/2'
'-y+1/4, x+1/4, -z+1/4'

loop_
_atom_site_label
_atom_site_type_symbol
_atom_site_fract_x
_atom_site_fract_y
_atom_site_fract_z
_atom_site_U_iso_or_equiv
_atom_site_adp_type
_atom_site_occupancy
_atom_site_site_symmetry_order
_atom_site_calc_flag
_atom_site_refinement_flags_posn
_atom_site_refinement_flags_adp
_atom_site_refinement_flags_occupancy
_atom_site_disorder_assembly
_atom_site_disorder_group
N5 N 0.57692(3) 0.61884(3) 0.8496(2) 0.0267(2) Uani 1 1 d . . . . .
N4 N 0.58653(3) 0.58087(3) 1.0502(3) 0.0274(2) Uani 1 1 d . . . . .
N10 N 0.60949(4) 0.68100(4) 0.5448(3) 0.0354(3) Uani 1 1 d . . . . .
N11 N 0.56694(4) 0.68777(4) 0.4605(3) 0.0330(3) Uani 1 1 d . . . . .
N2 N 0.57660(4) 0.51904(4) 1.3632(3) 0.0383(3) Uani 1 1 d . . . . .
C3 C 0.55390(5) 0.55156(4) 1.1909(3) 0.0302(3) Uani 1 1 d . . . . .
N12 N 0.53040(5) 0.69687(4) 0.3670(3) 0.0421(3) Uani 1 1 d . . . . .
N1 N 0.62529(5) 0.52685(4) 1.3358(3) 0.0438(3) Uani 1 1 d . . . . .
C6 C 0.61520(4) 0.64105(4) 0.7546(3) 0.0293(3) Uani 1 1 d . . . . .
C8 C 0.67106(5) 0.59068(5) 1.0346(4) 0.0414(3) Uani 1 1 d . . . . .
H8 H 0.701782 0.581562 1.092672 0.050 Uiso 1 1 calc R U . . .
C9 C 0.63073(5) 0.56466(4) 1.1454(3) 0.0349(3) Uani 1 1 d . . . . .
C13 C 0.50179(5) 0.55802(4) 1.1552(3) 0.0343(3) Uani 1 1 d . . . . .
H13A H 0.493372 0.556797 0.925509 0.051 Uiso 1 1 calc R U . . .
H13B H 0.492724 0.588337 1.245006 0.051 Uiso 1 1 calc R U . . .
H13C H 0.485493 0.533105 1.271854 0.051 Uiso 1 1 calc R U . . .
C7 C 0.66320(4) 0.62911(5) 0.8419(4) 0.0371(3) Uani 1 1 d . . . . .
H7 H 0.688522 0.647533 0.766999 0.045 Uiso 1 1 calc R U . . .
O1 O 0.72788(17) 0.4980(4) 0.437(4) 0.151(4) Uani 0.4 1 d . . P . .

loop_
_atom_site_aniso_label
_atom_site_aniso_U_11
_atom_site_aniso_U_22
_atom_site_aniso_U_33
_atom_site_aniso_U_23
_atom_site_aniso_U_13
_atom_site_aniso_U_12
N5 0.0305(5) 0.0230(4) 0.0267(5) 0.0004(4) 0.0004(4) -0.0015(4)
N4 0.0314(5) 0.0229(4) 0.0278(5) -0.0002(4) -0.0027(4) -0.0001(4)
N10 0.0352(6) 0.0318(5) 0.0392(6) 0.0030(5) 0.0071(5) -0.0057(4)
N11 0.0424(6) 0.0251(5) 0.0314(5) 0.0031(4) 0.0072(5) -0.0015(4)
N2 0.0502(7) 0.0275(5) 0.0373(6) 0.0041(4) -0.0092(5) -0.0031(4)
C3 0.0390(6) 0.0247(5) 0.0269(6) 0.0001(4) -0.0015(5) -0.0043(4)
N12 0.0481(7) 0.0369(6) 0.0414(7) 0.0069(5) 0.0019(5) 0.0072(5)
N1 0.0490(7) 0.0326(6) 0.0496(7) 0.0015(5) -0.0174(6) 0.0048(5)
C6 0.0318(6) 0.0262(5) 0.0300(6) -0.0044(5) 0.0036(5) -0.0032(4)
C8 0.0305(6) 0.0402(7) 0.0534(9) -0.0105(6) -0.0083(6) 0.0040(5)
C9 0.0349(6) 0.0295(6) 0.0402(7) -0.0058(5) -0.0103(5) 0.0039(5)
C13 0.0372(6) 0.0309(6) 0.0347(7) 0.0040(5) 0.0031(5) -0.0061(5)
C7 0.0284(6) 0.0368(6) 0.0462(8) -0.0091(6) 0.0029(5) -0.0045(5)
O1 0.078(3) 0.104(4) 0.271(13) 0.015(5) -0.007(7) 0.003(4)

loop_
_atom_type_symbol
_atom_type_description
_atom_type_scat_dispersion_real
_atom_type_scat_dispersion_imag
_atom_type_scat_source
C C 0.0181 0.0091 'International Tables Vol C Tables 4.2.6.8 and 6.1.1.4'
H H 0.0000 0.0000 'International Tables Vol C Tables 4.2.6.8 and 6.1.1.4'
N N 0.0311 0.0180 'International Tables Vol C Tables 4.2.6.8 and 6.1.1.4'
O O 0.0492 0.0322 'International Tables Vol C Tables 4.2.6.8 and 6.1.1.4'

loop_
_geom_angle_atom_site_label_1
_geom_angle_atom_site_label_2
_geom_angle_atom_site_label_3
_geom_angle
_geom_angle_site_symmetry_1
_geom_angle_site_symmetry_3
_geom_angle_publ_flag
C6 N5 N4 112.72(10) . . ?
N5 N4 C9 127.03(10) . . ?
C3 N4 N5 126.09(10) . . ?
C3 N4 C9 106.88(10) . . ?
N11 N10 C6 112.97(10) . . ?
N12 N11 N10 173.88(13) . . ?
C3 N2 N1 108.99(11) . . ?
N4 C3 C13 123.47(11) . . ?
N2 C3 N4 108.47(11) . . ?
N2 C3 C13 128.04(11) . . ?
C9 N1 N2 106.71(11) . . ?
N5 C6 N10 117.62(11) . . ?
N5 C6 C7 126.29(12) . . ?
N10 C6 C7 116.09(11) . . ?
C9 C8 H8 121.2 . . ?
C7 C8 H8 121.2 . . ?
C7 C8 C9 117.62(12) . . ?
N4 C9 C8 117.38(12) . . ?
N1 C9 N4 108.96(12) . . ?
N1 C9 C8 133.65(12) . . ?
C3 C13 H13A 109.5 . . ?
C3 C13 H13B 109.5 . . ?
C3 C13 H13C 109.5 . . ?
H13A C13 H13B 109.5 . . ?
H13A C13 H13C 109.5 . . ?
H13B C13 H13C 109.5 . . ?
C6 C7 H7 120.5 . . ?
C8 C7 C6 118.91(12) . . ?
C8 C7 H7 120.5 . . ?
O1 O1 O1 124.6(3) 4_565 6_544 ?

loop_
_geom_bond_atom_site_label_1
_geom_bond_atom_site_label_2
_geom_bond_distance
_geom_bond_site_symmetry_2
_geom_bond_publ_flag
N5 N4 1.3670(14) . ?
N5 C6 1.3008(15) . ?
N4 C3 1.3571(16) . ?
N4 C9 1.3769(15) . ?
N10 N11 1.2568(16) . ?
N10 C6 1.4161(16) . ?
N11 N12 1.1230(17) . ?
N2 C3 1.3138(17) . ?
N2 N1 1.3887(18) . ?
C3 C13 1.4814(18) . ?
N1 C9 1.3206(18) . ?
C6 C7 1.4331(17) . ?
C8 H8 0.9300 . ?
C8 C9 1.420(2) . ?
C8 C7 1.350(2) . ?
C13 H13A 0.9600 . ?
C13 H13B 0.9600 . ?
C13 H13C 0.9600 . ?
C7 H7 0.9300 . ?
O1 O1 1.342(4) 4_565 ?
O1 O1 1.343(4) 6_544 ?

loop_
_geom_torsion_atom_site_label_1
_geom_torsion_atom_site_label_2
_geom_torsion_atom_site_label_3
_geom_torsion_atom_site_label_4
_geom_torsion
_geom_torsion_site_symmetry_1
_geom_torsion_site_symmetry_2
_geom_torsion_site_symmetry_3
_geom_torsion_site_symmetry_4
_geom_torsion_publ_flag
N5 N4 C3 N2 179.32(11) . . . . ?
N5 N4 C3 C13 -2.43(19) . . . . ?
N5 N4 C9 N1 -179.15(11) . . . . ?
N5 N4 C9 C8 2.25(19) . . . . ?
N5 C6 C7 C8 1.7(2) . . . . ?
N4 N5 C6 N10 179.85(10) . . . . ?
N4 N5 C6 C7 -0.21(17) . . . . ?
N10 C6 C7 C8 -178.36(12) . . . . ?
N11 N10 C6 N5 -4.33(16) . . . . ?
N11 N10 C6 C7 175.72(11) . . . . ?
N2 N1 C9 N4 -0.28(15) . . . . ?
N2 N1 C9 C8 178.00(15) . . . . ?
C3 N4 C9 N1 0.21(14) . . . . ?
C3 N4 C9 C8 -178.39(12) . . . . ?
C3 N2 N1 C9 0.26(15) . . . . ?
N1 N2 C3 N4 -0.12(15) . . . . ?
N1 N2 C3 C13 -178.28(12) . . . . ?
C6 N5 N4 C3 178.94(11) . . . . ?
C6 N5 N4 C9 -1.82(16) . . . . ?
C9 N4 C3 N2 -0.05(14) . . . . ?
C9 N4 C3 C13 178.21(11) . . . . ?
C9 C8 C7 C6 -1.2(2) . . . . ?
C7 C8 C9 N4 -0.55(19) . . . . ?
C7 C8 C9 N1 -178.72(15) . . . . ?

_cod_database_fobs_code 2108717
